data_1511780
loop_
_publ_author_name
'Riley, Erin A.'
'Hess, Chelsea M.'
'Pioquinto, Jan Rey L.'
'Kaminsky, Werner'
'Kahr, Bart'
'Reid, Philip J.'

_publ_section_title
;
 Proton transfer and photoluminescence intermittency of single emitters in
 dyed crystals.
;
_journal_issue 16
_journal_name_full 'The journal of physical chemistry. B'
_journal_page_first 4313
_journal_page_last 4324
_journal_paper_doi 10.1021/jp306392e
_journal_volume 117
_journal_year 2013
_chemical_absolute_configuration ad
_chemical_formula_moiety 'C8 H4 D K O4'
_chemical_formula_sum 'C8 H4 D K O4'
_chemical_formula_weight 205.23
_chemical_name_common KA_D_P
_chemical_name_systematic
;
 KA_D_P
;
_space_group_IT_number 29
_symmetry_cell_setting orthorhombic
_symmetry_Int_Tables_number 29
_symmetry_space_group_name_Hall 'P 2c -2ac'
_symmetry_space_group_name_H-M 'P c a 21'
_atom_sites_solution_hydrogens geom
_atom_sites_solution_primary direct
_atom_sites_solution_secondary difmap
_audit_conform_dict_location ftp://ftp.iucr.org/pub/cif_core.dic
_audit_conform_dict_name cif_core.dic
_audit_conform_dict_version 2.4
_audit_creation_date 2010-10-26T15:11:06-00:00
_audit_creation_method 'WinGX routine CIF_UPDATE'
_cell_angle_alpha 90
_cell_angle_beta 90
_cell_angle_gamma 90
_cell_formula_units_Z 4
_cell_length_a 9.598(2)
_cell_length_b 13.320(3)
_cell_length_c 6.4599(15)
_cell_measurement_reflns_used 321
_cell_measurement_temperature 291(2)
_cell_measurement_theta_max 20
_cell_measurement_theta_min 3
_cell_volume 825.9(3)
_computing_cell_refinement 'SAINT (Bruker, 2007)'
_computing_data_collection 'APEX2 (Bruker, 2007)'
_computing_data_reduction 'SAINT (Bruker, 2007)'
_computing_molecular_graphics 'ORTEP-3 for Windows (Farrugia, 1997)'
_computing_publication_material 'SHELXL-97 (Sheldrick, 1997)'
_computing_structure_refinement 'SHELXL-97 (Sheldrick, 2008)'
_computing_structure_solution 'SHELXS97 (Sheldrick, 1997)'
_diffrn_ambient_temperature 291(2)
_diffrn_measured_fraction_theta_full 0.999
_diffrn_measured_fraction_theta_max 0.991
_diffrn_measurement_device_type 'Bruker APEXII CCD area-detector'
_diffrn_measurement_method '\f and \w scans'
_diffrn_radiation_monochromator graphite
_diffrn_radiation_type MoK\a
_diffrn_radiation_wavelength 0.71073
_diffrn_reflns_av_R_equivalents 0.0634
_diffrn_reflns_av_unetI/netI 0.0326
_diffrn_reflns_limit_h_max 13
_diffrn_reflns_limit_h_min -13
_diffrn_reflns_limit_k_max 18
_diffrn_reflns_limit_k_min -19
_diffrn_reflns_limit_l_max 9
_diffrn_reflns_limit_l_min -9
_diffrn_reflns_number 21143
_diffrn_reflns_theta_full 25
_diffrn_reflns_theta_max 30.8
_diffrn_reflns_theta_min 2.62
_diffrn_source 'fine-focus sealed tube'
_exptl_absorpt_coefficient_mu 0.618
_exptl_absorpt_correction_T_max 0.8864
_exptl_absorpt_correction_T_min 0.7476
_exptl_absorpt_correction_type multi-scan
_exptl_absorpt_process_details '(SADABS; Bruker, 2007)'
_exptl_crystal_colour colorless
_exptl_crystal_density_diffrn 1.651
_exptl_crystal_density_method 'not measured'
_exptl_crystal_description 'cut block'
_exptl_crystal_F_000 416
_exptl_crystal_size_max 0.5
_exptl_crystal_size_mid 0.4
_exptl_crystal_size_min 0.2
_refine_diff_density_max 0.602
_refine_diff_density_min -0.423
_refine_diff_density_rms 0.07
_refine_ls_abs_structure_details 'Flack H D (1983), Acta Cryst. A39, 876-881'
_refine_ls_abs_structure_Flack 0.04(5)
_refine_ls_extinction_method none
_refine_ls_goodness_of_fit_ref 1.074
_refine_ls_hydrogen_treatment mixed
_refine_ls_matrix_type full
_refine_ls_number_parameters 138
_refine_ls_number_reflns 2554
_refine_ls_number_restraints 1
_refine_ls_restrained_S_all 1.074
_refine_ls_R_factor_all 0.0477
_refine_ls_R_factor_gt 0.0403
_refine_ls_shift/su_max 0
_refine_ls_shift/su_mean 0
_refine_ls_structure_factor_coef Fsqd
_refine_ls_weighting_details 'calc w=1/[\s^2^(Fo^2^)+(0.0616P)^2^+0.0994P] where P=(Fo^2^+2Fc^2^)/3'
_refine_ls_weighting_scheme calc
_refine_ls_wR_factor_gt 0.0977
_refine_ls_wR_factor_ref 0.1038
_reflns_number_gt 2248
_reflns_number_total 2554
_reflns_threshold_expression >2\s(I)
_cod_data_source_file jp306392e_si_001.cif
_cod_data_source_block new
_cod_database_code 1511780

loop_
_symmetry_equiv_pos_as_xyz
'x, y, z'
'-x, -y, z+1/2'
'-x+1/2, y, z+1/2'
'x+1/2, -y, z'

loop_
_atom_site_label
_atom_site_type_symbol
_atom_site_fract_x
_atom_site_fract_y
_atom_site_fract_z
_atom_site_U_iso_or_equiv
_atom_site_adp_type
_atom_site_occupancy
_atom_site_symmetry_multiplicity
_atom_site_calc_flag
C1 C 0.4415(2) 0.21080(15) 0.2981(3) 0.0314(4) Uani 1 1 d
C2 C 0.4368(3) 0.11497(17) 0.2118(4) 0.0389(5) Uani 1 1 d
C3 C 0.5477(3) 0.04917(17) 0.2368(4) 0.0440(5) Uani 1 1 d
C4 C 0.6633(3) 0.07975(18) 0.3480(4) 0.0415(5) Uani 1 1 d
C5 C 0.6698(2) 0.17480(16) 0.4318(4) 0.0360(4) Uani 1 1 d
C6 C 0.55834(19) 0.24156(14) 0.4095(3) 0.0290(4) Uani 1 1 d
C7 C 0.56862(17) 0.34279(14) 0.5116(4) 0.0288(3) Uani 1 1 d
C8 C 0.3222(2) 0.28215(16) 0.2678(3) 0.0321(4) Uani 1 1 d
O1 O 0.50017(16) 0.35628(11) 0.6765(3) 0.0363(3) Uani 1 1 d
O2 O 0.64466(16) 0.40710(12) 0.4308(3) 0.0398(3) Uani 1 1 d
O3 O 0.20227(18) 0.23671(12) 0.2547(3) 0.0407(4) Uani 1 1 d
O4 O 0.33884(18) 0.37236(12) 0.2555(3) 0.0433(4) Uani 1 1 d
K001 K 0.59905(5) 0.46125(3) 0.02363(9) 0.03948(13) Uani 1 1 d
H2 H 0.353(3) 0.0957(19) 0.139(6) 0.043(7) Uiso 1 1 d
H3 H 0.546(3) -0.016(3) 0.182(6) 0.047(8) Uiso 1 1 d
D3O D 0.135(4) 0.270(2) 0.249(5) 0.043(8) Uiso 1 1 d
H4 H 0.734(3) 0.0328(16) 0.358(5) 0.031(6) Uiso 1 1 d
H5 H 0.751(3) 0.1985(18) 0.505(6) 0.049(7) Uiso 1 1 d

loop_
_atom_site_aniso_label
_atom_site_aniso_U_11
_atom_site_aniso_U_22
_atom_site_aniso_U_33
_atom_site_aniso_U_23
_atom_site_aniso_U_13
_atom_site_aniso_U_12
C1 0.0310(9) 0.0387(10) 0.0245(9) 0.0006(7) -0.0008(8) 0.0004(7)
C2 0.0442(12) 0.0422(10) 0.0304(11) -0.0023(8) -0.0033(9) -0.0037(9)
C3 0.0589(16) 0.0382(11) 0.0348(12) -0.0031(9) 0.0033(11) 0.0041(9)
C4 0.0448(12) 0.0461(12) 0.0336(11) 0.0053(9) 0.0059(9) 0.0131(9)
C5 0.0324(10) 0.0467(11) 0.0290(9) 0.0035(9) -0.0009(8) 0.0050(8)
C6 0.0291(8) 0.0373(9) 0.0206(8) 0.0016(7) 0.0018(7) -0.0005(7)
C7 0.0228(7) 0.0402(8) 0.0234(8) 0.0013(8) -0.0026(8) -0.0003(6)
C8 0.0312(10) 0.0415(10) 0.0236(9) -0.0016(8) -0.0055(7) 0.0020(7)
O1 0.0358(7) 0.0471(8) 0.0258(7) -0.0053(6) 0.0044(6) -0.0032(6)
O2 0.0340(7) 0.0476(8) 0.0377(8) 0.0026(7) 0.0018(7) -0.0100(6)
O3 0.0318(7) 0.0466(8) 0.0438(9) 0.0026(7) -0.0085(7) -0.0012(6)
O4 0.0387(8) 0.0392(7) 0.0520(10) 0.0004(7) -0.0106(7) 0.0001(6)
K001 0.0390(2) 0.0513(2) 0.0282(2) 0.0008(2) 0.0015(2) 0.01267(17)

loop_
_atom_type_symbol
_atom_type_description
_atom_type_scat_dispersion_real
_atom_type_scat_dispersion_imag
_atom_type_scat_source
C C 0.0033 0.0016 'International Tables Vol C Tables 4.2.6.8 and 6.1.1.4'
D D 0 0 'International Tables Vol C Tables 4.2.6.8 and 6.1.1.4'
O O 0.0106 0.006 'International Tables Vol C Tables 4.2.6.8 and 6.1.1.4'
K K 0.2009 0.2494 'International Tables Vol C Tables 4.2.6.8 and 6.1.1.4'
H H 0 0 'International Tables Vol C Tables 4.2.6.8 and 6.1.1.4'

loop_
_geom_angle_atom_site_label_1
_geom_angle_atom_site_label_2
_geom_angle_atom_site_label_3
_geom_angle
_geom_angle_site_symmetry_1
_geom_angle_site_symmetry_3
C2 C1 C6 120.09(19) . .
C2 C1 C8 120.22(18) . .
C6 C1 C8 119.68(18) . .
C3 C2 C1 120.5(2) . .
C3 C2 H2 121.8(16) . .
C1 C2 H2 117.7(16) . .
C4 C3 C2 119.3(2) . .
C4 C3 H3 119(2) . .
C2 C3 H3 121(2) . .
C5 C4 C3 120.7(2) . .
C5 C4 H4 124.0(17) . .
C3 C4 H4 115.3(17) . .
C4 C5 C6 120.6(2) . .
C4 C5 H5 122.1(16) . .
C6 C5 H5 117.3(16) . .
C1 C6 C5 118.79(19) . .
C1 C6 C7 122.85(17) . .
C5 C6 C7 118.34(17) . .
O2 C7 O1 124.21(19) . .
O2 C7 C6 118.21(19) . .
O1 C7 C6 117.58(16) . .
O2 C7 K001 74.44(12) . 2_665
O1 C7 K001 65.49(11) . 2_665
C6 C7 K001 137.68(12) . 2_665
O2 C7 K001 42.96(12) . .
O1 C7 K001 136.91(13) . .
C6 C7 K001 90.82(12) . .
K001 C7 K001 71.71(4) 2_665 .
O4 C8 O3 124.9(2) . .
O4 C8 C1 122.31(19) . .
O3 C8 C1 112.83(18) . .
C7 O1 K001 90.17(12) . 2_665
C7 O1 K001 124.61(12) . 1_556
K001 O1 K001 87.95(4) 2_665 1_556
C7 O2 K001 130.00(14) . 3_655
C7 O2 K001 119.21(14) . .
K001 O2 K001 107.07(6) 3_655 .
C7 O2 K001 81.95(12) . 2_665
K001 O2 K001 121.70(6) 3_655 2_665
K001 O2 K001 85.05(5) . 2_665
D3O O3 C8 118(2) . .
C8 O4 K001 138.62(15) . 2_665
C8 O4 K001 120.55(15) . .
K001 O4 K001 80.33(4) 2_665 .
O2 K001 O2 89.85(5) 3_654 .
O2 K001 O1 129.65(5) 3_654 2_664
O2 K001 O1 86.82(5) . 2_664
O2 K001 O1 89.85(6) 3_654 1_554
O2 K001 O1 133.15(5) . 1_554
O1 K001 O1 126.94(4) 2_664 1_554
O2 K001 O4 83.12(5) 3_654 2_664
O2 K001 O4 137.91(5) . 2_664
O1 K001 O4 67.21(5) 2_664 2_664
O1 K001 O4 88.44(5) 1_554 2_664
O2 K001 O2 147.94(6) 3_654 2_664
O2 K001 O2 117.98(6) . 2_664
O1 K001 O2 44.93(4) 2_664 2_664
O1 K001 O2 82.37(5) 1_554 2_664
O4 K001 O2 65.70(5) 2_664 2_664
O2 K001 C7 135.86(5) 3_654 2_664
O2 K001 C7 109.24(6) . 2_664
O1 K001 C7 24.34(6) 2_664 2_664
O1 K001 C7 103.08(5) 1_554 2_664
O4 K001 C7 55.78(5) 2_664 2_664
O2 K001 C7 23.61(5) 2_664 2_664
O2 K001 O4 138.39(5) 3_654 .
O2 K001 O4 64.78(5) . .
O1 K001 O4 83.59(5) 2_664 .
O1 K001 O4 85.66(5) 1_554 .
O4 K001 O4 137.91(3) 2_664 .
O2 K001 O4 72.21(5) 2_664 .
C7 K001 O4 85.17(5) 2_664 .
O2 K001 C7 99.09(5) 3_654 .
O2 K001 C7 17.83(4) . .
O1 K001 C7 92.58(5) 2_664 .
O1 K001 C7 117.49(5) 1_554 .
O4 K001 C7 153.87(5) 2_664 .
O2 K001 C7 112.12(5) 2_664 .
C7 K001 C7 111.03(6) 2_664 .
O4 K001 C7 48.84(4) . .
O2 K001 K001 135.98(4) 3_654 2_665
O2 K001 K001 49.89(4) . 2_665
O1 K001 K001 46.20(3) 2_664 2_665
O1 K001 K001 129.08(4) 1_554 2_665
O4 K001 K001 113.41(4) 2_664 2_665
O2 K001 K001 68.14(4) 2_664 2_665
C7 K001 K001 62.51(4) 2_664 2_665
O4 K001 K001 46.81(3) . 2_665
C7 K001 K001 48.52(3) . 2_665
O2 K001 K001 109.90(4) 3_654 2_664
O2 K001 K001 159.72(4) . 2_664
O1 K001 K001 84.03(4) 2_664 2_664
O1 K001 K001 45.85(4) 1_554 2_664
O4 K001 K001 52.86(4) 2_664 2_664
O2 K001 K001 45.06(4) 2_664 2_664
C7 K001 K001 59.77(5) 2_664 2_664
O4 K001 K001 96.16(4) . 2_664
C7 K001 K001 144.94(3) . 2_664
K001 K001 K001 112.37(3) 2_665 2_664
O2 K001 K001 62.98(5) 3_654 3_655
O2 K001 K001 35.45(3) . 3_655
O1 K001 K001 87.96(3) 2_664 3_655
O1 K001 K001 145.10(3) 1_554 3_655
O4 K001 K001 108.06(4) 2_664 3_655
O2 K001 K001 132.30(3) 2_664 3_655
C7 K001 K001 111.66(4) 2_664 3_655
O4 K001 K001 100.13(4) . 3_655
C7 K001 K001 52.54(3) . 3_655
K001 K001 K001 73.030(17) 2_665 3_655
K001 K001 K001 160.915(19) 2_664 3_655

loop_
_geom_bond_atom_site_label_1
_geom_bond_atom_site_label_2
_geom_bond_distance
_geom_bond_site_symmetry_2
C1 C2 1.394(3) .
C1 C6 1.394(3) .
C1 C8 1.501(3) .
C2 C3 1.389(4) .
C2 H2 0.97(3) .
C3 C4 1.383(4) .
C3 H3 0.93(3) .
C4 C5 1.378(3) .
C4 H4 0.93(3) .
C5 C6 1.398(3) .
C5 H5 0.96(3) .
C6 C7 1.504(3) .
C7 O2 1.241(3) .
C7 O1 1.264(3) .
C7 K001 3.0674(19) 2_665
C7 K001 3.537(2) .
C8 O4 1.215(3) .
C8 O3 1.303(3) .
O1 K001 2.7910(17) 2_665
O1 K001 2.8077(17) 1_556
O2 K001 2.6327(17) 3_655
O2 K001 2.762(2) .
O2 K001 2.9844(18) 2_665
O3 D3O 0.78(3) .
O4 K001 2.8754(18) 2_665
O4 K001 3.144(2) .
K001 O2 2.6327(17) 3_654
K001 O1 2.7910(17) 2_664
K001 O1 2.8077(17) 1_554
K001 O4 2.8754(18) 2_664
K001 O2 2.9844(18) 2_664
K001 C7 3.0674(19) 2_664
K001 K001 3.8875(8) 2_665
K001 K001 3.8875(8) 2_664
K001 K001 4.3392(9) 3_655
